data_4060003
loop_
_publ_author_name
'Biwu Ma'
'Jian Li'
'Peter I. Djurovich'
'Muhammed Yousufuddin'
'Robert Bau'
'Mark E. Thompson'

_publ_section_title
;
Synthetic Control of Pt...Pt Separation and Photophysics of Binuclear
Platinum Complexes
;
_journal_name_full 'Journal of the American Chemical Society'
_journal_page_first 28
_journal_page_last 29
_journal_paper_doi 10.1021/ja044313w
_journal_volume 127
_journal_year 2005
_chemical_formula_sum 'C32 H26 F4 N6 Pt2'
_chemical_formula_weight 960.77
_space_group_IT_number 2
_space_group_name_Hall '-P 1'
_space_group_name_H-M_alt 'P -1'
_symmetry_cell_setting triclinic
_symmetry_space_group_name_Hall '-P 1'
_symmetry_space_group_name_H-M 'P -1'
_atom_sites_solution_hydrogens geom
_atom_sites_solution_primary direct
_atom_sites_solution_secondary difmap
_cell_angle_alpha 103.412(4)
_cell_angle_beta 100.633(4)
_cell_angle_gamma 101.514(4)
_cell_formula_units_Z 2
_cell_length_a 10.157(3)
_cell_length_b 10.574(3)
_cell_length_c 15.057(4)
_cell_measurement_reflns_used 4535
_cell_measurement_temperature 128(2)
_cell_measurement_theta_max 27.42
_cell_measurement_theta_min 2.15
_cell_volume 1495.6(6)
_diffrn_ambient_temperature 128(2)
_diffrn_detector_area_resol_mean ?
_diffrn_measurement_device_type 'CCD area detector'
_diffrn_measurement_method 'phi and omega scans'
_diffrn_radiation_monochromator graphite
_diffrn_radiation_source 'fine-focus sealed tube'
_diffrn_radiation_type MoK\a
_diffrn_radiation_wavelength 0.71073
_diffrn_reflns_av_R_equivalents 0.0221
_diffrn_reflns_av_sigmaI/netI 0.0508
_diffrn_reflns_limit_h_max 13
_diffrn_reflns_limit_h_min -13
_diffrn_reflns_limit_k_max 13
_diffrn_reflns_limit_k_min -8
_diffrn_reflns_limit_l_max 19
_diffrn_reflns_limit_l_min -19
_diffrn_reflns_number 9003
_diffrn_reflns_theta_max 27.51
_diffrn_reflns_theta_min 1.43
_diffrn_standards_decay_% ?
_diffrn_standards_interval_count ?
_diffrn_standards_interval_time ?
_diffrn_standards_number ?
_exptl_absorpt_coefficient_mu 9.402
_exptl_absorpt_correction_T_max ?
_exptl_absorpt_correction_T_min ?
_exptl_absorpt_correction_type none
_exptl_absorpt_process_details ?
_exptl_crystal_colour yellow
_exptl_crystal_density_diffrn 2.133
_exptl_crystal_density_meas 0
_exptl_crystal_density_method 'not measured'
_exptl_crystal_description prism
_exptl_crystal_F_000 904
_exptl_crystal_size_max ?
_exptl_crystal_size_mid ?
_exptl_crystal_size_min ?
_refine_ls_extinction_coef ?
_refine_ls_extinction_method none
_refine_ls_goodness_of_fit_ref 1.070
_refine_ls_hydrogen_treatment mixed
_refine_ls_matrix_type full
_refine_ls_number_parameters 341
_refine_ls_number_reflns 6384
_refine_ls_number_restraints 3
_refine_ls_restrained_S_all 1.071
_refine_ls_R_factor_all 0.0736
_refine_ls_R_factor_gt 0.0558
_refine_ls_shift/su_max 0.053
_refine_ls_shift/su_mean 0.005
_refine_ls_structure_factor_coef Fsqd
_refine_ls_weighting_details 'calc w=1/[\s^2^(Fo^2^)+(0.0907P)^2^+12.4302P] where P=(Fo^2^+2Fc^2^)/3'
_refine_ls_weighting_scheme calc
_refine_ls_wR_factor_gt 0.1499
_refine_ls_wR_factor_ref 0.1610
_reflns_number_gt 4889
_reflns_number_total 6384
_reflns_threshold_expression >2sigma(I)
_cod_depositor_comments
;
The following automatic conversions were performed:
'_symmetry_cell_setting' value 'Triclinic' changed to 'triclinic'
according to '/home/saulius/struct/CIF-dictionaries/cif_core.dic'
dictionary named 'cif_core.dic' version 2.4.1 from 2010-06-29.

Automatic conversion script
Id: cif_fix_enum 1527 2010-12-29 10:47:43Z saulius 
;
_cod_database_code 4060003

loop_
_symmetry_equiv_pos_as_xyz
'x, y, z'
'-x, -y, -z'

loop_
_atom_site_label
_atom_site_type_symbol
_atom_site_fract_x
_atom_site_fract_y
_atom_site_fract_z
_atom_site_U_iso_or_equiv
_atom_site_adp_type
_atom_site_occupancy
_atom_site_symmetry_multiplicity
_atom_site_calc_flag
_atom_site_refinement_flags
_atom_site_disorder_assembly
_atom_site_disorder_group
Pt1 Pt 0.04673(4) 0.31000(4) 0.33736(3) 0.02632(14) Uani 1 1 d . . .
Pt2 Pt 0.05347(5) 0.00813(4) 0.24532(3) 0.02912(15) Uani 1 1 d . . .
F1 F -0.4854(16) 0.304(2) 0.2312(11) 0.153(7) Uani 1 1 d . . .
F2 F -0.1660(19) 0.5886(19) 0.1333(14) 0.160(7) Uani 1 1 d . . .
F3 F -0.4908(15) -0.243(2) 0.1000(13) 0.178(9) Uani 1 1 d D . .
F4 F -0.191(2) -0.2975(16) -0.0976(10) 0.158(8) Uani 1 1 d D . .
N1 N -0.0604(10) 0.1667(10) 0.3835(6) 0.030(2) Uani 1 1 d . . .
N2 N -0.0532(10) 0.0380(10) 0.3458(6) 0.030(2) Uani 1 1 d . . .
N3 N 0.2184(10) 0.2519(9) 0.3921(7) 0.030(2) Uani 1 1 d . . .
N4 N 0.2270(10) 0.1258(9) 0.3455(7) 0.030(2) Uani 1 1 d . . .
N5 N 0.1462(11) 0.4488(10) 0.2850(7) 0.034(2) Uani 1 1 d . . .
N6 N 0.1425(12) -0.0321(13) 0.1373(9) 0.048(3) Uiso 1 1 d . . .
C1 C -0.1591(15) 0.2891(15) 0.5069(9) 0.044(3) Uani 1 1 d . . .
H1A H -0.0909 0.3675 0.5046 0.066 Uiso 1 1 calc R . .
H1B H -0.1491 0.2857 0.5722 0.066 Uiso 1 1 calc R . .
H1C H -0.2526 0.2963 0.4818 0.066 Uiso 1 1 calc R . .
C2 C -0.1362(13) 0.1667(14) 0.4502(8) 0.036(3) Uani 1 1 d . . .
C3 C -0.1772(15) 0.0329(15) 0.4538(9) 0.046(3) Uani 1 1 d . . .
H3 H -0.2308 0.0012 0.4933 0.055 Uiso 1 1 calc R . .
C4 C -0.1232(14) -0.0440(13) 0.3878(8) 0.037(3) Uani 1 1 d . . .
C5 C -0.1363(16) -0.1916(14) 0.3621(10) 0.048(3) Uani 1 1 d . . .
H5A H -0.2235 -0.2379 0.3151 0.071 Uiso 1 1 calc R . .
H5B H -0.1355 -0.2233 0.4183 0.071 Uiso 1 1 calc R . .
H5C H -0.0585 -0.2105 0.3360 0.071 Uiso 1 1 calc R . .
C6 C 0.3351(14) 0.4416(12) 0.5321(10) 0.039(3) Uani 1 1 d . . .
H6A H 0.2416 0.4488 0.5363 0.058 Uiso 1 1 calc R . .
H6B H 0.3790 0.5143 0.5086 0.058 Uiso 1 1 calc R . .
H6C H 0.3903 0.4487 0.5946 0.058 Uiso 1 1 calc R . .
C7 C 0.3266(12) 0.3067(12) 0.4650(8) 0.032(3) Uani 1 1 d . . .
C8 C 0.4099(13) 0.2212(12) 0.4681(10) 0.038(3) Uani 1 1 d . . .
H8 H 0.4941 0.2352 0.5131 0.046 Uiso 1 1 calc R . .
C9 C 0.3472(13) 0.1102(12) 0.3925(9) 0.034(3) Uani 1 1 d . . .
C10 C 0.3862(15) -0.0201(14) 0.3606(11) 0.045(3) Uani 1 1 d . . .
H10A H 0.3023 -0.0920 0.3275 0.067 Uiso 1 1 calc R . .
H10B H 0.4341 -0.0424 0.4154 0.067 Uiso 1 1 calc R . .
H10C H 0.4476 -0.0109 0.3180 0.067 Uiso 1 1 calc R . .
C11 C -0.1180(11) 0.3643(12) 0.2759(8) 0.028(2) Uani 1 1 d . . .
C12 C -0.2515(13) 0.3153(13) 0.2747(9) 0.038(3) Uani 1 1 d . . .
H12 H -0.2751 0.2508 0.3076 0.046 Uiso 1 1 calc R . .
C13 C -0.3511(15) 0.3577(17) 0.2272(11) 0.055(4) Uani 1 1 d . . .
C14 C -0.3244(15) 0.4542(15) 0.1813(11) 0.050(4) Uani 1 1 d . . .
H14 H -0.3967 0.4834 0.1489 0.060 Uiso 1 1 calc R . .
C15 C -0.1932(15) 0.5045(14) 0.1844(10) 0.045(3) Uani 1 1 d . . .
C16 C -0.0835(13) 0.4605(12) 0.2280(9) 0.032(3) Uani 1 1 d . . .
C17 C 0.0639(12) 0.5095(11) 0.2354(8) 0.032(3) Uani 1 1 d . . .
C18 C 0.1227(16) 0.6040(13) 0.1921(10) 0.045(3) Uani 1 1 d . . .
H18 H 0.0644 0.6431 0.1558 0.055 Uiso 1 1 calc R . .
C19 C 0.2622(17) 0.6399(14) 0.2018(11) 0.055(4) Uani 1 1 d . . .
H19 H 0.3007 0.7077 0.1754 0.065 Uiso 1 1 calc R . .
C20 C 0.3506(17) 0.5772(13) 0.2509(10) 0.048(3) Uani 1 1 d . . .
H20 H 0.4472 0.5960 0.2546 0.057 Uiso 1 1 calc R . .
C21 C 0.2851(13) 0.4835(12) 0.2947(9) 0.038(3) Uani 1 1 d . . .
H21 H 0.3414 0.4442 0.3322 0.045 Uiso 1 1 calc R . .
C22 C -0.1111(13) -0.1040(13) 0.1447(9) 0.034(3) Uiso 1 1 d . . .
C23 C -0.2466(16) -0.1286(16) 0.1555(12) 0.055(4) Uiso 1 1 d . . .
H23 H -0.2648 -0.0885 0.2138 0.066 Uiso 1 1 calc R . .
C24 C -0.357(2) -0.213(2) 0.0798(15) 0.077(5) Uiso 1 1 d D . .
C25 C -0.328(2) -0.266(2) -0.0042(15) 0.081(6) Uiso 1 1 d D . .
H25 H -0.3980 -0.3231 -0.0568 0.097 Uiso 1 1 calc R . .
C26 C -0.1964(16) -0.2329(19) -0.0090(13) 0.075(5) Uiso 1 1 d D . .
C27 C -0.0837(16) -0.1557(16) 0.0596(11) 0.052(4) Uiso 1 1 d D . .
C28 C 0.0554(16) -0.1177(16) 0.0554(11) 0.051(4) Uiso 1 1 d . . .
C29 C 0.111(2) -0.160(2) -0.0256(15) 0.075(5) Uiso 1 1 d D . .
H29 H 0.0544 -0.2202 -0.0832 0.090 Uiso 1 1 calc R . .
C30 C 0.2488(17) -0.1096(19) -0.0143(14) 0.078(5) Uiso 1 1 d D . .
H30 H 0.2860 -0.1375 -0.0669 0.094 Uiso 1 1 calc R . .
C31 C 0.341(2) -0.021(2) 0.0661(14) 0.079(5) Uiso 1 1 d D . .
H31 H 0.4362 0.0113 0.0702 0.094 Uiso 1 1 calc R . .
C32 C 0.2787(18) 0.0161(18) 0.1418(13) 0.064(4) Uiso 1 1 d . . .
H32 H 0.3354 0.0781 0.1987 0.077 Uiso 1 1 calc R . .

loop_
_atom_site_aniso_label
_atom_site_aniso_U_11
_atom_site_aniso_U_22
_atom_site_aniso_U_33
_atom_site_aniso_U_23
_atom_site_aniso_U_13
_atom_site_aniso_U_12
Pt1 0.0301(2) 0.0242(2) 0.0211(2) 0.00518(17) -0.00107(17) 0.00703(18)
Pt2 0.0429(3) 0.0239(2) 0.0201(2) 0.00723(18) 0.00534(19) 0.0083(2)
F1 0.107(12) 0.24(2) 0.115(12) 0.088(14) -0.011(9) 0.037(12)
F2 0.144(14) 0.158(16) 0.170(16) 0.089(14) -0.022(12) 0.021(12)
F3 0.085(11) 0.28(3) 0.143(14) 0.096(17) -0.021(10) -0.013(13)
F4 0.25(2) 0.101(11) 0.080(10) -0.008(9) -0.021(12) 0.042(13)
N1 0.032(5) 0.031(5) 0.021(5) 0.001(4) 0.003(4) 0.008(4)
N2 0.034(5) 0.029(5) 0.023(5) 0.006(4) -0.001(4) 0.009(4)
N3 0.041(6) 0.024(5) 0.030(5) 0.010(4) 0.010(4) 0.015(4)
N4 0.040(6) 0.022(5) 0.027(5) 0.004(4) 0.007(4) 0.012(4)
N5 0.043(6) 0.029(5) 0.023(5) 0.000(4) -0.003(4) 0.012(5)
C1 0.056(8) 0.054(9) 0.028(7) 0.011(6) 0.012(6) 0.025(7)
C2 0.037(7) 0.049(8) 0.024(6) 0.011(6) 0.011(5) 0.013(6)
C3 0.055(9) 0.059(9) 0.032(7) 0.022(7) 0.014(6) 0.017(7)
C4 0.049(8) 0.035(7) 0.024(6) 0.010(5) 0.002(5) 0.007(6)
C5 0.059(9) 0.042(8) 0.048(8) 0.025(7) 0.014(7) 0.011(7)
C6 0.042(7) 0.019(6) 0.047(8) 0.002(5) 0.000(6) 0.004(5)
C7 0.032(6) 0.027(6) 0.031(6) 0.008(5) -0.004(5) 0.005(5)
C8 0.035(7) 0.030(6) 0.045(7) 0.012(6) 0.002(6) 0.005(5)
C9 0.034(6) 0.033(6) 0.033(6) 0.013(5) 0.004(5) 0.007(5)
C10 0.049(8) 0.038(7) 0.054(9) 0.014(7) 0.010(7) 0.029(6)
C11 0.019(5) 0.036(6) 0.020(5) 0.003(5) -0.007(4) 0.004(5)
C12 0.043(7) 0.037(7) 0.028(6) 0.003(5) -0.001(5) 0.011(6)
C13 0.031(7) 0.063(10) 0.053(9) -0.003(8) -0.005(6) 0.012(7)
C14 0.044(8) 0.052(9) 0.050(9) 0.016(7) -0.007(7) 0.019(7)
C15 0.055(9) 0.043(8) 0.038(7) 0.020(6) -0.003(6) 0.018(7)
C16 0.038(6) 0.028(6) 0.035(6) 0.012(5) 0.008(5) 0.013(5)
C17 0.037(7) 0.022(6) 0.034(6) 0.003(5) 0.001(5) 0.009(5)
C18 0.065(10) 0.032(7) 0.045(8) 0.021(6) 0.010(7) 0.017(7)
C19 0.072(11) 0.031(7) 0.055(9) 0.013(7) 0.014(8) -0.001(7)
C20 0.067(10) 0.030(7) 0.041(8) 0.009(6) 0.008(7) 0.005(7)
C21 0.038(7) 0.028(6) 0.041(7) 0.010(6) 0.000(6) 0.003(5)
